data_1530211
loop_
_publ_author_name
'Krebs, B.'
'Mummert, M.'
'Brendel, C.J.'

_publ_section_title
;
 Characterization of the (Bi5)(3+) cluster cation: Preparation of single
 crystals, crystal and molecular structure of Bi5 (Al Cl4)3
;
_journal_name_full 'Journal of the Less-Common Metals'
_journal_page_first 159
_journal_page_last 168
_journal_volume 116
_journal_year 1986
_chemical_formula_sum 'Al3 Bi5 Cl12'
_chemical_name_systematic 'Bi5 (Al Cl4)3'
_space_group_IT_number 167
_symmetry_space_group_name_Hall '-R 3 2"c'
_symmetry_space_group_name_H-M 'R -3 c :H'
_cell_angle_alpha 90
_cell_angle_beta 90
_cell_angle_gamma 120
_cell_formula_units_Z 6
_cell_length_a 11.86
_cell_length_b 11.86
_cell_length_c 30.1
_cell_volume 3666.625
_citation_journal_id_ASTM JCOMAH
_cod_data_source_file Krebs_JCOMAH_1986_1273.cif
_cod_data_source_block Al3Bi5Cl12
_cod_database_code 1530211

loop_
_symmetry_equiv_pos_as_xyz
x,y,z
-y,x-y,z
-x+y,-x,z
y,x,-z+1/2
-x,-x+y,-z+1/2
x-y,-y,-z+1/2
-x,-y,-z
y,-x+y,-z
x-y,x,-z
-y,-x,z-1/2
x,x-y,z-1/2
-x+y,y,z-1/2
x+2/3,y+1/3,z+1/3
-y+2/3,x-y+1/3,z+1/3
-x+y+2/3,-x+1/3,z+1/3
y+2/3,x+1/3,-z+5/6
-x+2/3,-x+y+1/3,-z+5/6
x-y+2/3,-y+1/3,-z+5/6
-x+2/3,-y+1/3,-z+1/3
y+2/3,-x+y+1/3,-z+1/3
x-y+2/3,x+1/3,-z+1/3
-y+2/3,-x+1/3,z-1/6
x+2/3,x-y+1/3,z-1/6
-x+y+2/3,y+1/3,z-1/6
x+1/3,y+2/3,z+2/3
-y+1/3,x-y+2/3,z+2/3
-x+y+1/3,-x+2/3,z+2/3
y+1/3,x+2/3,-z+7/6
-x+1/3,-x+y+2/3,-z+7/6
x-y+1/3,-y+2/3,-z+7/6
-x+1/3,-y+2/3,-z+2/3
y+1/3,-x+y+2/3,-z+2/3
x-y+1/3,x+2/3,-z+2/3
-y+1/3,-x+2/3,z+1/6
x+1/3,x-y+2/3,z+1/6
-x+y+1/3,y+2/3,z+1/6

loop_
_atom_site_label
_atom_site_type_symbol
_atom_site_fract_x
_atom_site_fract_y
_atom_site_fract_z
_atom_site_occupancy
_atom_site_U_iso_or_equiv
Bi1 Bi 0.16155 0 0.25 1 0.0
Bi2 Bi 0 0 0.327 1 0.0
Cl1 Cl-1 0.4212 0.0067 0.3074 1 0.0
Cl2 Cl-1 0.7105 0.1659 0.2426 1 0.0
Al1 Al+3 0.5231 0 0.25 1 0.0
